data_4514337
loop_
_publ_author_name
'Korvorapun, Korkit'
'Kaplaneris, Nikolaos'
'Rogge, Torben'
'Warratz, Svenja'
'St\"uckl, A. Claudia'
'Ackermann, Lutz'

_publ_section_title
;
 Sequential meta-/ortho-C--H Functionalizations by One-Pot
 Ruthenium(II/III) Catalysis
;
_journal_issue 2
_journal_name_full 'ACS Catalysis'
_journal_page_first 886
_journal_paper_doi 10.1021/acscatal.7b03648
_journal_volume 8
_journal_year 2018
_chemical_formula_moiety 'C21 H27 N3 O'
_chemical_formula_sum 'C21 H27 N3 O'
_chemical_formula_weight 337.45
_space_group_crystal_system triclinic
_space_group_IT_number 2
_space_group_name_Hall '-P 1'
_space_group_name_H-M_alt 'P -1'
_symmetry_space_group_name_Hall '-P 1'
_symmetry_space_group_name_H-M 'P -1'
_atom_sites_solution_hydrogens geom
_atom_sites_solution_primary dual
_audit_creation_date 2017-07-14
_audit_creation_method
;
Olex2 1.2
(compiled 2017.03.28 svn.r3405 for OlexSys, GUI svn.r5337)
;
_cell_angle_alpha 89.316(2)
_cell_angle_beta 85.141(2)
_cell_angle_gamma 82.592(2)
_cell_formula_units_Z 4
_cell_length_a 10.1934(6)
_cell_length_b 10.7135(6)
_cell_length_c 17.2661(11)
_cell_measurement_reflns_used 3012
_cell_measurement_temperature 100
_cell_measurement_theta_max 29.00
_cell_measurement_theta_min 2.43
_cell_volume 1863.12(19)
_computing_cell_refinement 'SAINT v8.37A (Bruker, 2015)'
_computing_data_reduction 'SAINT v8.37A (Bruker, 2015)'
_computing_molecular_graphics 'Olex2 (Dolomanov et al., 2009)'
_computing_publication_material 'Olex2 (Dolomanov et al., 2009)'
_computing_structure_refinement 'XL (Sheldrick, 2008)'
_computing_structure_solution 'XT (Sheldrick, 2015)'
_diffrn_ambient_temperature 99.99
_diffrn_measured_fraction_theta_full 0.997
_diffrn_measured_fraction_theta_max 0.997
_diffrn_measurement_device_type 'Bruker APEX-II CCD'
_diffrn_measurement_method '\f and \w scans'
_diffrn_radiation_type MoK\a
_diffrn_radiation_wavelength 0.71073
_diffrn_reflns_av_R_equivalents 0.0272
_diffrn_reflns_av_unetI/netI 0.0158
_diffrn_reflns_Laue_measured_fraction_full 0.997
_diffrn_reflns_Laue_measured_fraction_max 0.997
_diffrn_reflns_limit_h_max 14
_diffrn_reflns_limit_h_min -14
_diffrn_reflns_limit_k_max 15
_diffrn_reflns_limit_k_min -15
_diffrn_reflns_limit_l_max 25
_diffrn_reflns_limit_l_min -25
_diffrn_reflns_number 105267
_diffrn_reflns_point_group_measured_fraction_full 0.997
_diffrn_reflns_point_group_measured_fraction_max 0.997
_diffrn_reflns_theta_full 25.242
_diffrn_reflns_theta_max 31.533
_diffrn_reflns_theta_min 2.252
_diffrn_standards_number 0
_exptl_absorpt_coefficient_mu 0.075
_exptl_absorpt_correction_T_max 1.0000
_exptl_absorpt_correction_T_min 0.9717
_exptl_absorpt_correction_type numerical
_exptl_absorpt_process_details
'SADABS-2016/2 (Bruker,2016/2) was used for absorption correction. wR2(int) was 0.0966 before and 0.0456 after correction. The Ratio of minimum to maximum transmission is 0.9717. The \l/2 correction factor is Not present.'
_exptl_crystal_colour colourless
_exptl_crystal_colour_primary colourless
_exptl_crystal_density_diffrn 1.203
_exptl_crystal_description block
_exptl_crystal_F_000 728
_exptl_crystal_size_max 0.417
_exptl_crystal_size_mid 0.182
_exptl_crystal_size_min 0.144
_refine_diff_density_max 0.461
_refine_diff_density_min -0.190
_refine_diff_density_rms 0.043
_refine_ls_extinction_method none
_refine_ls_goodness_of_fit_ref 1.043
_refine_ls_hydrogen_treatment constr
_refine_ls_matrix_type full
_refine_ls_number_parameters 453
_refine_ls_number_reflns 12396
_refine_ls_number_restraints 0
_refine_ls_restrained_S_all 1.043
_refine_ls_R_factor_all 0.0432
_refine_ls_R_factor_gt 0.0394
_refine_ls_shift/su_max 0.001
_refine_ls_shift/su_mean 0.000
_refine_ls_structure_factor_coef Fsqd
_refine_ls_weighting_details 'w=1/[\s^2^(Fo^2^)+(0.0579P)^2^+0.5345P] where P=(Fo^2^+2Fc^2^)/3'
_refine_ls_weighting_scheme calc
_refine_ls_wR_factor_gt 0.1086
_refine_ls_wR_factor_ref 0.1119
_reflns_Friedel_coverage 0.000
_reflns_number_gt 11294
_reflns_number_total 12396
_reflns_threshold_expression 'I > 2\s(I)'
_cod_data_source_file cs7b03648_si_003.cif
_cod_data_source_block mo_0069_cg_0m
_cod_depositor_comments 'Adding full bibliography for 4514336--4514340.cif.'
_cod_database_code 4514337
_shelx_shelxl_version_number 2014/7
_shelx_space_group_comment
;
The symmetry employed for this shelxl refinement is uniquely defined
by the following loop, which should always be used as a source of
symmetry information in preference to the above space-group names.
They are only intended as comments.
;
_olex2_refinement_description
;
1. Fixed Uiso
 At 1.2 times of:
  All C(H) groups, All C(H,H) groups
 At 1.5 times of:
  All C(H,H,H) groups
2.a Ternary CH refined with riding coordinates:
 C2(H2), C23(H23)
2.b Secondary CH2 refined with riding coordinates:
 C3(H3A,H3B), C4(H4A,H4B), C5(H5A,H5B), C17(H17A,H17B), C18(H18A,H18B),
 C19(H19A,H19B), C20(H20A,H20B), C21(H21A,H21B), C24(H24A,H24B), C25(H25A,H25B),
  C26(H26A,H26B), C38(H38A,H38B), C39(H39A,H39B), C40(H40A,H40B), C41(H41A,
 H41B), C42(H42A,H42B)
2.c Aromatic/amide H refined with riding coordinates:
 C8(H8), C9(H9), C10(H10), C12(H12), C14(H14), C15(H15), C16(H16), C29(H29),
 C31(H31), C32(H32), C33(H33), C35(H35), C36(H36), C37(H37)
2.d Idealised Me refined as rotating group:
 C6(H6A,H6B,H6C), C27(H27A,H27B,H27C)
;
_olex2_submission_special_instructions 'No special instructions were received'

loop_
_space_group_symop_operation_xyz
'x, y, z'
'-x, -y, -z'

loop_
_atom_site_label
_atom_site_type_symbol
_atom_site_fract_x
_atom_site_fract_y
_atom_site_fract_z
_atom_site_U_iso_or_equiv
_atom_site_adp_type
_atom_site_occupancy
_atom_site_site_symmetry_order
_atom_site_calc_flag
_atom_site_refinement_flags_posn
O1 O 0.32317(6) -0.29868(5) 0.25425(4) 0.01851(11) Uani 1 1 d .
N1 N 0.27773(7) -0.14014(6) 0.34150(4) 0.01696(12) Uani 1 1 d .
N2 N 0.18201(7) 0.36225(7) 0.19164(4) 0.01963(13) Uani 1 1 d .
N3 N 0.02058(7) 0.36167(7) 0.09921(4) 0.02038(14) Uani 1 1 d .
C1 C 0.32832(7) -0.18798(7) 0.27161(4) 0.01342(12) Uani 1 1 d .
C2 C 0.38675(7) -0.10033(7) 0.21114(4) 0.01282(12) Uani 1 1 d .
H2 H 0.4316 -0.0381 0.2385 0.015 Uiso 1 1 calc R
C3 C 0.48991(7) -0.17659(7) 0.15441(4) 0.01530(13) Uani 1 1 d .
H3A H 0.5562 -0.2279 0.1842 0.018 Uiso 1 1 calc R
H3B H 0.4453 -0.2347 0.1246 0.018 Uiso 1 1 calc R
C4 C 0.56048(8) -0.09155(8) 0.09816(5) 0.02231(16) Uani 1 1 d .
H4A H 0.5969 -0.0281 0.1284 0.027 Uiso 1 1 calc R
H4B H 0.4946 -0.0460 0.0655 0.027 Uiso 1 1 calc R
C5 C 0.67318(8) -0.16160(8) 0.04518(5) 0.02092(15) Uani 1 1 d .
H5A H 0.6404 -0.2335 0.0208 0.025 Uiso 1 1 calc R
H5B H 0.7003 -0.1043 0.0031 0.025 Uiso 1 1 calc R
C6 C 0.79346(8) -0.21014(8) 0.08832(5) 0.02136(15) Uani 1 1 d .
H6A H 0.8654 -0.2475 0.0512 0.032 Uiso 1 1 calc GR
H6B H 0.7697 -0.2740 0.1262 0.032 Uiso 1 1 calc GR
H6C H 0.8229 -0.1402 0.1154 0.032 Uiso 1 1 calc GR
C7 C 0.27190(7) -0.02986(7) 0.17104(4) 0.01272(12) Uani 1 1 d .
C8 C 0.19565(8) -0.09568(7) 0.12634(4) 0.01561(13) Uani 1 1 d .
H8 H 0.2168 -0.1842 0.1201 0.019 Uiso 1 1 calc R
C9 C 0.08884(8) -0.03205(7) 0.09091(5) 0.01676(13) Uani 1 1 d .
H9 H 0.0366 -0.0776 0.0613 0.020 Uiso 1 1 calc R
C10 C 0.05790(7) 0.09762(7) 0.09855(4) 0.01577(13) Uani 1 1 d .
H10 H -0.0156 0.1404 0.0745 0.019 Uiso 1 1 calc R
C11 C 0.13500(7) 0.16495(7) 0.14164(4) 0.01340(12) Uani 1 1 d .
C12 C 0.24040(7) 0.10021(7) 0.17869(4) 0.01332(12) Uani 1 1 d .
H12 H 0.2912 0.1455 0.2095 0.016 Uiso 1 1 calc R
C13 C 0.11031(7) 0.30453(7) 0.14493(4) 0.01472(13) Uani 1 1 d .
C14 C 0.00271(9) 0.48778(8) 0.10116(5) 0.02229(16) Uani 1 1 d .
H14 H -0.0605 0.5317 0.0699 0.027 Uiso 1 1 calc R
C15 C 0.07220(9) 0.55662(8) 0.14662(5) 0.02182(16) Uani 1 1 d .
H15 H 0.0589 0.6460 0.1471 0.026 Uiso 1 1 calc R
C16 C 0.16253(8) 0.48802(8) 0.19165(6) 0.02206(16) Uani 1 1 d .
H16 H 0.2124 0.5321 0.2237 0.026 Uiso 1 1 calc R
C17 C 0.21808(9) -0.22190(9) 0.39931(5) 0.02261(16) Uani 1 1 d .
H17A H 0.2141 -0.3051 0.3759 0.027 Uiso 1 1 calc R
H17B H 0.1263 -0.1844 0.4160 0.027 Uiso 1 1 calc R
C18 C 0.29977(11) -0.23838(9) 0.46952(5) 0.02674(18) Uani 1 1 d .
H18A H 0.3891 -0.2829 0.4536 0.032 Uiso 1 1 calc R
H18B H 0.2562 -0.2901 0.5093 0.032 Uiso 1 1 calc R
C19 C 0.31301(11) -0.11049(10) 0.50392(5) 0.02917(19) Uani 1 1 d .
H19A H 0.3727 -0.1220 0.5465 0.035 Uiso 1 1 calc R
H19B H 0.2249 -0.0708 0.5260 0.035 Uiso 1 1 calc R
C20 C 0.36886(10) -0.02464(9) 0.44157(5) 0.02523(17) Uani 1 1 d .
H20A H 0.3688 0.0602 0.4637 0.030 Uiso 1 1 calc R
H20B H 0.4619 -0.0585 0.4249 0.030 Uiso 1 1 calc R
C21 C 0.28698(9) -0.01457(8) 0.37121(5) 0.01995(15) Uani 1 1 d .
H21A H 0.1968 0.0288 0.3863 0.024 Uiso 1 1 calc R
H21B H 0.3292 0.0357 0.3300 0.024 Uiso 1 1 calc R
O2 O 0.48896(6) 0.21095(5) 0.28711(4) 0.02034(12) Uani 1 1 d .
N4 N 0.51031(7) 0.34307(6) 0.18488(4) 0.01576(12) Uani 1 1 d .
N5 N 0.68994(7) 0.84713(7) 0.30769(4) 0.01922(13) Uani 1 1 d .
N6 N 0.92431(7) 0.78396(7) 0.29385(4) 0.02063(13) Uani 1 1 d .
C22 C 0.49283(7) 0.31924(7) 0.26185(4) 0.01476(13) Uani 1 1 d .
C23 C 0.48684(7) 0.43017(7) 0.31760(4) 0.01463(13) Uani 1 1 d .
H23 H 0.4281 0.5031 0.2973 0.018 Uiso 1 1 calc R
C24 C 0.42960(8) 0.39738(8) 0.39927(4) 0.01795(14) Uani 1 1 d .
H24A H 0.4821 0.3199 0.4173 0.022 Uiso 1 1 calc R
H24B H 0.4394 0.4662 0.4352 0.022 Uiso 1 1 calc R
C25 C 0.28380(8) 0.37710(8) 0.40336(5) 0.01945(14) Uani 1 1 d .
H25A H 0.2316 0.4519 0.3818 0.023 Uiso 1 1 calc R
H25B H 0.2745 0.3036 0.3710 0.023 Uiso 1 1 calc R
C26 C 0.22822(9) 0.35501(9) 0.48642(5) 0.02290(16) Uani 1 1 d .
H26A H 0.2863 0.2858 0.5096 0.027 Uiso 1 1 calc R
H26B H 0.2299 0.4319 0.5174 0.027 Uiso 1 1 calc R
C27 C 0.08696(10) 0.32188(11) 0.49168(6) 0.0303(2) Uani 1 1 d .
H27A H 0.0852 0.2434 0.4634 0.046 Uiso 1 1 calc GR
H27B H 0.0288 0.3898 0.4687 0.046 Uiso 1 1 calc GR
H27C H 0.0559 0.3111 0.5463 0.046 Uiso 1 1 calc GR
C28 C 0.62623(7) 0.46638(7) 0.31870(4) 0.01509(13) Uani 1 1 d .
C29 C 0.64772(7) 0.59203(7) 0.31340(4) 0.01503(13) Uani 1 1 d .
H29 H 0.5742 0.6556 0.3103 0.018 Uiso 1 1 calc R
C30 C 0.77584(7) 0.62619(7) 0.31259(4) 0.01536(13) Uani 1 1 d .
C31 C 0.88342(8) 0.53236(8) 0.31818(5) 0.01835(14) Uani 1 1 d .
H31 H 0.9708 0.5545 0.3178 0.022 Uiso 1 1 calc R
C32 C 0.86276(8) 0.40687(8) 0.32429(5) 0.02059(15) Uani 1 1 d .
H32 H 0.9361 0.3434 0.3283 0.025 Uiso 1 1 calc R
C33 C 0.73505(8) 0.37378(8) 0.32460(5) 0.01869(14) Uani 1 1 d .
H33 H 0.7217 0.2877 0.3288 0.022 Uiso 1 1 calc R
C34 C 0.79774(7) 0.76017(7) 0.30455(4) 0.01603(13) Uani 1 1 d .
C35 C 0.71176(9) 0.96703(8) 0.29735(5) 0.02201(16) Uani 1 1 d .
H35 H 0.6378 1.0310 0.2991 0.026 Uiso 1 1 calc R
C36 C 0.83852(9) 1.00105(8) 0.28418(5) 0.02317(16) Uani 1 1 d .
H36 H 0.8530 1.0862 0.2758 0.028 Uiso 1 1 calc R
C37 C 0.94275(8) 0.90455(9) 0.28383(5) 0.02258(16) Uani 1 1 d .
H37 H 1.0310 0.9248 0.2762 0.027 Uiso 1 1 calc R
C38 C 0.53077(9) 0.23924(8) 0.12961(5) 0.02218(16) Uani 1 1 d .
H38A H 0.4602 0.2499 0.0932 0.027 Uiso 1 1 calc R
H38B H 0.5253 0.1588 0.1578 0.027 Uiso 1 1 calc R
C39 C 0.66616(10) 0.23506(9) 0.08409(6) 0.02624(18) Uani 1 1 d .
H39A H 0.6766 0.1672 0.0448 0.031 Uiso 1 1 calc R
H39B H 0.7370 0.2159 0.1199 0.031 Uiso 1 1 calc R
C40 C 0.68026(10) 0.36074(9) 0.04374(5) 0.02756(18) Uani 1 1 d .
H40A H 0.6180 0.3742 0.0025 0.033 Uiso 1 1 calc R
H40B H 0.7717 0.3594 0.0190 0.033 Uiso 1 1 calc R
C41 C 0.65062(10) 0.46853(8) 0.10242(5) 0.02393(16) Uani 1 1 d .
H41A H 0.7211 0.4619 0.1389 0.029 Uiso 1 1 calc R
H41B H 0.6510 0.5499 0.0746 0.029 Uiso 1 1 calc R
C42 C 0.51637(8) 0.46557(7) 0.14810(5) 0.01842(14) Uani 1 1 d .
H42A H 0.5028 0.5321 0.1884 0.022 Uiso 1 1 calc R
H42B H 0.4447 0.4825 0.1127 0.022 Uiso 1 1 calc R

loop_
_atom_site_aniso_label
_atom_site_aniso_U_11
_atom_site_aniso_U_22
_atom_site_aniso_U_33
_atom_site_aniso_U_23
_atom_site_aniso_U_13
_atom_site_aniso_U_12
O1 0.0219(3) 0.0136(2) 0.0202(3) 0.00069(19) -0.0005(2) -0.0039(2)
N1 0.0212(3) 0.0177(3) 0.0126(3) 0.0008(2) 0.0002(2) -0.0058(2)
N2 0.0173(3) 0.0165(3) 0.0256(3) -0.0015(2) -0.0055(2) -0.0014(2)
N3 0.0222(3) 0.0180(3) 0.0199(3) 0.0006(2) -0.0060(3) 0.0042(2)
C1 0.0121(3) 0.0145(3) 0.0137(3) 0.0021(2) -0.0022(2) -0.0016(2)
C2 0.0125(3) 0.0128(3) 0.0130(3) 0.0017(2) -0.0011(2) -0.0014(2)
C3 0.0144(3) 0.0150(3) 0.0155(3) 0.0020(2) 0.0007(2) 0.0002(2)
C4 0.0199(3) 0.0200(4) 0.0237(4) 0.0088(3) 0.0064(3) 0.0042(3)
C5 0.0186(3) 0.0250(4) 0.0170(3) 0.0041(3) 0.0036(3) 0.0020(3)
C6 0.0162(3) 0.0232(4) 0.0239(4) -0.0009(3) 0.0011(3) -0.0012(3)
C7 0.0118(3) 0.0138(3) 0.0125(3) 0.0014(2) -0.0009(2) -0.0019(2)
C8 0.0162(3) 0.0148(3) 0.0163(3) 0.0001(2) -0.0023(2) -0.0033(2)
C9 0.0158(3) 0.0191(3) 0.0164(3) -0.0005(3) -0.0038(2) -0.0048(3)
C10 0.0130(3) 0.0193(3) 0.0151(3) 0.0004(2) -0.0026(2) -0.0017(2)
C11 0.0123(3) 0.0143(3) 0.0133(3) 0.0003(2) -0.0009(2) -0.0008(2)
C12 0.0124(3) 0.0141(3) 0.0136(3) 0.0007(2) -0.0015(2) -0.0019(2)
C13 0.0133(3) 0.0152(3) 0.0149(3) 0.0004(2) -0.0004(2) 0.0006(2)
C14 0.0243(4) 0.0187(4) 0.0218(4) 0.0022(3) -0.0028(3) 0.0052(3)
C15 0.0225(4) 0.0150(3) 0.0262(4) 0.0013(3) 0.0027(3) 0.0008(3)
C16 0.0192(3) 0.0172(3) 0.0300(4) -0.0023(3) -0.0025(3) -0.0025(3)
C17 0.0261(4) 0.0275(4) 0.0156(3) 0.0033(3) 0.0013(3) -0.0111(3)
C18 0.0374(5) 0.0277(4) 0.0159(4) 0.0053(3) -0.0032(3) -0.0069(4)
C19 0.0398(5) 0.0331(5) 0.0155(4) 0.0000(3) -0.0047(3) -0.0069(4)
C20 0.0319(4) 0.0261(4) 0.0191(4) -0.0037(3) -0.0050(3) -0.0071(3)
C21 0.0255(4) 0.0179(3) 0.0161(3) -0.0021(3) -0.0009(3) -0.0018(3)
O2 0.0247(3) 0.0140(2) 0.0218(3) 0.0029(2) 0.0001(2) -0.0021(2)
N4 0.0191(3) 0.0140(3) 0.0143(3) -0.0002(2) 0.0001(2) -0.0037(2)
N5 0.0163(3) 0.0185(3) 0.0229(3) -0.0012(2) -0.0027(2) -0.0017(2)
N6 0.0154(3) 0.0242(3) 0.0226(3) -0.0008(3) -0.0008(2) -0.0042(2)
C22 0.0141(3) 0.0148(3) 0.0152(3) 0.0008(2) -0.0012(2) -0.0013(2)
C23 0.0157(3) 0.0146(3) 0.0136(3) 0.0008(2) -0.0016(2) -0.0015(2)
C24 0.0189(3) 0.0215(3) 0.0134(3) 0.0014(3) -0.0011(2) -0.0026(3)
C25 0.0189(3) 0.0241(4) 0.0153(3) 0.0010(3) 0.0000(3) -0.0038(3)
C26 0.0234(4) 0.0298(4) 0.0160(3) 0.0010(3) 0.0017(3) -0.0074(3)
C27 0.0273(4) 0.0417(5) 0.0237(4) -0.0022(4) 0.0044(3) -0.0146(4)
C28 0.0156(3) 0.0170(3) 0.0127(3) 0.0007(2) -0.0021(2) -0.0013(2)
C29 0.0145(3) 0.0168(3) 0.0135(3) 0.0004(2) -0.0019(2) -0.0009(2)
C30 0.0147(3) 0.0184(3) 0.0129(3) -0.0001(2) -0.0015(2) -0.0016(2)
C31 0.0142(3) 0.0230(4) 0.0173(3) -0.0005(3) -0.0019(2) 0.0002(3)
C32 0.0171(3) 0.0217(4) 0.0219(4) 0.0003(3) -0.0034(3) 0.0028(3)
C33 0.0190(3) 0.0174(3) 0.0192(3) 0.0016(3) -0.0035(3) 0.0005(3)
C34 0.0149(3) 0.0200(3) 0.0134(3) -0.0008(2) -0.0016(2) -0.0027(2)
C35 0.0205(4) 0.0191(4) 0.0266(4) -0.0017(3) -0.0036(3) -0.0022(3)
C36 0.0239(4) 0.0210(4) 0.0256(4) -0.0010(3) -0.0016(3) -0.0071(3)
C37 0.0185(3) 0.0262(4) 0.0241(4) -0.0015(3) 0.0004(3) -0.0078(3)
C38 0.0280(4) 0.0203(4) 0.0190(4) -0.0058(3) 0.0044(3) -0.0095(3)
C39 0.0310(4) 0.0216(4) 0.0244(4) -0.0041(3) 0.0100(3) -0.0043(3)
C40 0.0344(5) 0.0266(4) 0.0209(4) -0.0010(3) 0.0094(3) -0.0088(4)
C41 0.0292(4) 0.0205(4) 0.0223(4) 0.0016(3) 0.0045(3) -0.0088(3)
C42 0.0235(4) 0.0164(3) 0.0151(3) 0.0031(2) -0.0017(3) -0.0017(3)

loop_
_atom_type_symbol
_atom_type_description
_atom_type_scat_dispersion_real
_atom_type_scat_dispersion_imag
_atom_type_scat_source
C C 0.0033 0.0016 'International Tables Vol C Tables 4.2.6.8 and 6.1.1.4'
H H 0.0000 0.0000 'International Tables Vol C Tables 4.2.6.8 and 6.1.1.4'
N N 0.0061 0.0033 'International Tables Vol C Tables 4.2.6.8 and 6.1.1.4'
O O 0.0106 0.0060 'International Tables Vol C Tables 4.2.6.8 and 6.1.1.4'

loop_
_geom_angle_atom_site_label_1
_geom_angle_atom_site_label_2
_geom_angle_atom_site_label_3
_geom_angle
C1 N1 C17 119.50(7)
C1 N1 C21 126.89(7)
C21 N1 C17 113.30(7)
C16 N2 C13 116.50(7)
C14 N3 C13 116.07(7)
O1 C1 N1 121.74(7)
O1 C1 C2 119.41(7)
N1 C1 C2 118.77(6)
C1 C2 H2 108.8
C1 C2 C3 110.00(6)
C3 C2 H2 108.8
C7 C2 C1 107.55(6)
C7 C2 H2 108.8
C7 C2 C3 112.95(6)
C2 C3 H3A 109.3
C2 C3 H3B 109.3
H3A C3 H3B 107.9
C4 C3 C2 111.68(6)
C4 C3 H3A 109.3
C4 C3 H3B 109.3
C3 C4 H4A 108.8
C3 C4 H4B 108.8
C3 C4 C5 113.94(7)
H4A C4 H4B 107.7
C5 C4 H4A 108.8
C5 C4 H4B 108.8
C4 C5 H5A 109.0
C4 C5 H5B 109.0
H5A C5 H5B 107.8
C6 C5 C4 112.75(7)
C6 C5 H5A 109.0
C6 C5 H5B 109.0
C5 C6 H6A 109.5
C5 C6 H6B 109.5
C5 C6 H6C 109.5
H6A C6 H6B 109.5
H6A C6 H6C 109.5
H6B C6 H6C 109.5
C8 C7 C2 120.00(6)
C12 C7 C2 120.91(6)
C12 C7 C8 119.08(7)
C7 C8 H8 119.9
C9 C8 C7 120.22(7)
C9 C8 H8 119.9
C8 C9 H9 119.7
C10 C9 C8 120.53(7)
C10 C9 H9 119.7
C9 C10 H10 120.1
C9 C10 C11 119.87(7)
C11 C10 H10 120.1
C10 C11 C12 119.40(7)
C10 C11 C13 120.52(6)
C12 C11 C13 120.00(6)
C7 C12 C11 120.87(7)
C7 C12 H12 119.6
C11 C12 H12 119.6
N2 C13 N3 125.84(7)
N2 C13 C11 117.18(6)
N3 C13 C11 116.95(7)
N3 C14 H14 118.6
N3 C14 C15 122.84(8)
C15 C14 H14 118.6
C14 C15 H15 121.8
C14 C15 C16 116.30(8)
C16 C15 H15 121.8
N2 C16 C15 122.44(8)
N2 C16 H16 118.8
C15 C16 H16 118.8
N1 C17 H17A 109.6
N1 C17 H17B 109.6
N1 C17 C18 110.21(7)
H17A C17 H17B 108.1
C18 C17 H17A 109.6
C18 C17 H17B 109.6
C17 C18 H18A 109.6
C17 C18 H18B 109.6
C17 C18 C19 110.35(8)
H18A C18 H18B 108.1
C19 C18 H18A 109.6
C19 C18 H18B 109.6
C18 C19 H19A 109.5
C18 C19 H19B 109.5
C18 C19 C20 110.57(8)
H19A C19 H19B 108.1
C20 C19 H19A 109.5
C20 C19 H19B 109.5
C19 C20 H20A 109.4
C19 C20 H20B 109.4
H20A C20 H20B 108.0
C21 C20 C19 111.20(8)
C21 C20 H20A 109.4
C21 C20 H20B 109.4
N1 C21 C20 110.04(7)
N1 C21 H21A 109.7
N1 C21 H21B 109.7
C20 C21 H21A 109.7
C20 C21 H21B 109.7
H21A C21 H21B 108.2
C22 N4 C38 119.83(7)
C22 N4 C42 126.91(7)
C38 N4 C42 113.22(6)
C35 N5 C34 116.54(7)
C37 N6 C34 116.43(7)
O2 C22 N4 121.70(7)
O2 C22 C23 120.65(7)
N4 C22 C23 117.53(6)
C22 C23 H23 108.6
C22 C23 C24 111.23(6)
C24 C23 H23 108.6
C28 C23 C22 108.21(6)
C28 C23 H23 108.6
C28 C23 C24 111.52(6)
C23 C24 H24A 108.8
C23 C24 H24B 108.8
H24A C24 H24B 107.7
C25 C24 C23 113.74(6)
C25 C24 H24A 108.8
C25 C24 H24B 108.8
C24 C25 H25A 109.2
C24 C25 H25B 109.2
H25A C25 H25B 107.9
C26 C25 C24 111.93(7)
C26 C25 H25A 109.2
C26 C25 H25B 109.2
C25 C26 H26A 108.9
C25 C26 H26B 108.9
H26A C26 H26B 107.7
C27 C26 C25 113.21(7)
C27 C26 H26A 108.9
C27 C26 H26B 108.9
C26 C27 H27A 109.5
C26 C27 H27B 109.5
C26 C27 H27C 109.5
H27A C27 H27B 109.5
H27A C27 H27C 109.5
H27B C27 H27C 109.5
C29 C28 C23 120.59(7)
C29 C28 C33 118.90(7)
C33 C28 C23 120.51(7)
C28 C29 H29 119.5
C28 C29 C30 121.07(7)
C30 C29 H29 119.5
C29 C30 C34 120.51(7)
C31 C30 C29 119.23(7)
C31 C30 C34 120.26(7)
C30 C31 H31 120.0
C32 C31 C30 120.09(7)
C32 C31 H31 120.0
C31 C32 H32 119.9
C31 C32 C33 120.26(7)
C33 C32 H32 119.9
C28 C33 H33 119.8
C32 C33 C28 120.45(7)
C32 C33 H33 119.8
N5 C34 N6 125.55(7)
N5 C34 C30 117.52(7)
N6 C34 C30 116.93(7)
N5 C35 H35 118.8
N5 C35 C36 122.31(8)
C36 C35 H35 118.8
C35 C36 H36 121.7
C37 C36 C35 116.53(8)
C37 C36 H36 121.7
N6 C37 C36 122.62(8)
N6 C37 H37 118.7
C36 C37 H37 118.7
N4 C38 H38A 109.6
N4 C38 H38B 109.6
N4 C38 C39 110.39(7)
H38A C38 H38B 108.1
C39 C38 H38A 109.6
C39 C38 H38B 109.6
C38 C39 H39A 109.5
C38 C39 H39B 109.5
C38 C39 C40 110.66(8)
H39A C39 H39B 108.1
C40 C39 H39A 109.5
C40 C39 H39B 109.5
C39 C40 H40A 109.6
C39 C40 H40B 109.6
C39 C40 C41 110.35(7)
H40A C40 H40B 108.1
C41 C40 H40A 109.6
C41 C40 H40B 109.6
C40 C41 H41A 109.4
C40 C41 H41B 109.4
H41A C41 H41B 108.0
C42 C41 C40 111.29(7)
C42 C41 H41A 109.4
C42 C41 H41B 109.4
N4 C42 C41 110.24(7)
N4 C42 H42A 109.6
N4 C42 H42B 109.6
C41 C42 H42A 109.6
C41 C42 H42B 109.6
H42A C42 H42B 108.1

loop_
_geom_bond_atom_site_label_1
_geom_bond_atom_site_label_2
_geom_bond_distance
O1 C1 1.2355(9)
N1 C1 1.3513(10)
N1 C17 1.4651(10)
N1 C21 1.4627(10)
N2 C13 1.3399(10)
N2 C16 1.3364(11)
N3 C13 1.3420(10)
N3 C14 1.3402(11)
C1 C2 1.5304(10)
C2 H2 1.0000
C2 C3 1.5348(10)
C2 C7 1.5221(10)
C3 H3A 0.9900
C3 H3B 0.9900
C3 C4 1.5233(11)
C4 H4A 0.9900
C4 H4B 0.9900
C4 C5 1.5284(11)
C5 H5A 0.9900
C5 H5B 0.9900
C5 C6 1.5198(12)
C6 H6A 0.9800
C6 H6B 0.9800
C6 H6C 0.9800
C7 C8 1.3975(10)
C7 C12 1.3944(10)
C8 H8 0.9500
C8 C9 1.3913(11)
C9 H9 0.9500
C9 C10 1.3896(11)
C10 H10 0.9500
C10 C11 1.3963(10)
C11 C12 1.3993(10)
C11 C13 1.4850(10)
C12 H12 0.9500
C14 H14 0.9500
C14 C15 1.3800(13)
C15 H15 0.9500
C15 C16 1.3876(12)
C16 H16 0.9500
C17 H17A 0.9900
C17 H17B 0.9900
C17 C18 1.5238(13)
C18 H18A 0.9900
C18 H18B 0.9900
C18 C19 1.5261(14)
C19 H19A 0.9900
C19 H19B 0.9900
C19 C20 1.5285(14)
C20 H20A 0.9900
C20 H20B 0.9900
C20 C21 1.5262(12)
C21 H21A 0.9900
C21 H21B 0.9900
O2 C22 1.2388(9)
N4 C22 1.3516(10)
N4 C38 1.4572(10)
N4 C42 1.4573(10)
N5 C34 1.3437(10)
N5 C35 1.3390(11)
N6 C34 1.3443(10)
N6 C37 1.3365(11)
C22 C23 1.5300(10)
C23 H23 1.0000
C23 C24 1.5343(11)
C23 C28 1.5221(10)
C24 H24A 0.9900
C24 H24B 0.9900
C24 C25 1.5251(11)
C25 H25A 0.9900
C25 H25B 0.9900
C25 C26 1.5240(11)
C26 H26A 0.9900
C26 H26B 0.9900
C26 C27 1.5219(13)
C27 H27A 0.9800
C27 H27B 0.9800
C27 H27C 0.9800
C28 C29 1.3922(10)
C28 C33 1.3992(11)
C29 H29 0.9500
C29 C30 1.3999(10)
C30 C31 1.3978(11)
C30 C34 1.4839(11)
C31 H31 0.9500
C31 C32 1.3889(12)
C32 H32 0.9500
C32 C33 1.3922(12)
C33 H33 0.9500
C35 H35 0.9500
C35 C36 1.3869(12)
C36 H36 0.9500
C36 C37 1.3832(13)
C37 H37 0.9500
C38 H38A 0.9900
C38 H38B 0.9900
C38 C39 1.5249(13)
C39 H39A 0.9900
C39 H39B 0.9900
C39 C40 1.5262(13)
C40 H40A 0.9900
C40 H40B 0.9900
C40 C41 1.5289(13)
C41 H41A 0.9900
C41 H41B 0.9900
C41 C42 1.5243(12)
C42 H42A 0.9900
C42 H42B 0.9900
